data_1567313
loop_
_publ_author_name
'Wu, Yanyu'
'Sutton, Gregory D.'
'Halamicek, Michael D. S.'
'Xing, Xinxin'
'Bao, Jiming'
'Teets, Thomas S.'

_publ_section_title
;
 Cyclometalated iridium-coumarin ratiometric oxygen sensors: improved
 signal resolution and tunable dynamic ranges
;
_journal_issue 30
_journal_name_full 'Chemical Science'
_journal_page_first 8804
_journal_page_last 8812
_journal_paper_doi 10.1039/D2SC02909J
_journal_volume 13
_journal_year 2022
_chemical_formula_sum 'C48.5 H34 F10 Ir N4 O2 P'
_chemical_formula_weight 1117.96
_space_group_crystal_system triclinic
_space_group_IT_number 2
_space_group_name_Hall '-P 1'
_space_group_name_H-M_alt 'P -1'
_atom_sites_solution_hydrogens geom
_audit_creation_method SHELXL-2018/3
_audit_update_record
;
2021-12-06 deposited with the CCDC.	2022-06-22 downloaded from the CCDC.
;
_cell_angle_alpha 63.579(5)
_cell_angle_beta 75.787(5)
_cell_angle_gamma 71.958(5)
_cell_formula_units_Z 4
_cell_length_a 12.373(6)
_cell_length_b 19.541(9)
_cell_length_c 21.137(10)
_cell_measurement_reflns_used 9951
_cell_measurement_temperature 123(2)
_cell_measurement_theta_max 27.10
_cell_measurement_theta_min 2.27
_cell_volume 4317(4)
_computing_cell_refinement 'Bruker SAINT'
_computing_data_collection 'Bruker APEX2'
_computing_data_reduction 'Bruker SAINT'
_computing_molecular_graphics 'Bruker SHELXTL'
_computing_publication_material 'Bruker SHELXTL'
_computing_structure_refinement 'SHELXL-2018/3 (Sheldrick, 2018)'
_computing_structure_solution 'SHELXS-97 (Sheldrick 2008)'
_diffrn_ambient_temperature 123(2)
_diffrn_measured_fraction_theta_full 0.851
_diffrn_measured_fraction_theta_max 0.797
_diffrn_measurement_device_type 'Bruker APEX-II CCD'
_diffrn_measurement_method '\f and \w scans'
_diffrn_radiation_type MoK\a
_diffrn_radiation_wavelength 0.71073
_diffrn_reflns_av_unetI/netI 0.0634
_diffrn_reflns_Laue_measured_fraction_full 0.851
_diffrn_reflns_Laue_measured_fraction_max 0.797
_diffrn_reflns_limit_h_max 16
_diffrn_reflns_limit_h_min -15
_diffrn_reflns_limit_k_max 25
_diffrn_reflns_limit_k_min -22
_diffrn_reflns_limit_l_max 27
_diffrn_reflns_limit_l_min 0
_diffrn_reflns_number 16458
_diffrn_reflns_point_group_measured_fraction_full 0.851
_diffrn_reflns_point_group_measured_fraction_max 0.797
_diffrn_reflns_theta_full 25.000
_diffrn_reflns_theta_max 27.875
_diffrn_reflns_theta_min 1.084
_exptl_absorpt_coefficient_mu 3.220
_exptl_absorpt_correction_T_max 0.745553
_exptl_absorpt_correction_T_min 0.500702
_exptl_absorpt_correction_type empirical
_exptl_absorpt_process_details twinabs
_exptl_crystal_colour yellow
_exptl_crystal_density_diffrn 1.720
_exptl_crystal_description Blocks
_exptl_crystal_F_000 2204
_exptl_crystal_size_max 0.330
_exptl_crystal_size_mid 0.320
_exptl_crystal_size_min 0.050
_refine_diff_density_max 2.419
_refine_diff_density_min -2.190
_refine_diff_density_rms 0.172
_refine_ls_extinction_method none
_refine_ls_goodness_of_fit_ref 1.058
_refine_ls_hydrogen_treatment constr
_refine_ls_matrix_type full
_refine_ls_number_parameters 1204
_refine_ls_number_reflns 16458
_refine_ls_number_restraints 134
_refine_ls_restrained_S_all 1.054
_refine_ls_R_factor_all 0.0617
_refine_ls_R_factor_gt 0.0450
_refine_ls_shift/su_max 0.001
_refine_ls_shift/su_mean 0.000
_refine_ls_structure_factor_coef Fsqd
_refine_ls_weighting_details 'w=1/[\s^2^(Fo^2^)+(0.0599P)^2^+18.5074P] where P=(Fo^2^+2Fc^2^)/3'
_refine_ls_weighting_scheme calc
_refine_ls_wR_factor_gt 0.1092
_refine_ls_wR_factor_ref 0.1198
_reflns_Friedel_coverage 0.000
_reflns_number_gt 14158
_reflns_number_total 16458
_reflns_threshold_expression 'I > 2\s(I)'
_cod_data_source_file d2sc02909j2.cif
_cod_data_source_block 3a
_cod_depositor_comments 'Adding full bibliography for 1567313--1567315.cif.'
_cod_original_cell_volume 4317(3)
_cod_original_formula_sum 'C48.50 H34 F10 Ir N4 O2 P'
_cod_database_code 1567313
_shelx_shelxl_version_number 2018/3
_shelx_space_group_comment
; 
The symmetry employed for this shelxl refinement is uniquely defined 
by the following loop, which should always be used as a source of 
symmetry information in preference to the above space-group names. 
They are only intended as comments. 
;
_shelx_estimated_absorpt_t_min 0.416
_shelx_estimated_absorpt_t_max 0.856

loop_
_space_group_symop_operation_xyz
'x, y, z'
'-x, -y, -z'

loop_
_atom_site_label
_atom_site_type_symbol
_atom_site_fract_x
_atom_site_fract_y
_atom_site_fract_z
_atom_site_U_iso_or_equiv
_atom_site_adp_type
_atom_site_occupancy
_atom_site_site_symmetry_order
_atom_site_calc_flag
_atom_site_refinement_flags_posn
_atom_site_refinement_flags_adp
_atom_site_refinement_flags_occupancy
_atom_site_disorder_assembly
_atom_site_disorder_group
Ir2 Ir 0.79957(3) 0.21628(2) 0.29264(2) 0.02021(9) Uani 1 1 d . . . . .
Ir1 Ir 0.31755(3) 0.27987(2) -0.32531(2) 0.01750(9) Uani 1 1 d . U . . .
P1S P 0.7464(3) 0.08820(15) 0.08257(13) 0.0286(6) Uani 1 1 d . . . . .
P2S P 0.2301(2) 0.41434(15) 0.90749(13) 0.0242(5) Uani 1 1 d . . . . .
F1S F 0.6847(7) 0.1470(4) 0.0142(4) 0.056(2) Uani 1 1 d . . . . .
F2S F 0.8067(6) 0.0280(4) 0.1526(3) 0.0435(16) Uani 1 1 d . . . . .
F3S F 0.8512(7) 0.0559(4) 0.0359(4) 0.059(2) Uani 1 1 d . . . . .
F4S F 0.6407(6) 0.1203(4) 0.1309(4) 0.057(2) Uani 1 1 d . . . . .
F5S F 0.8087(6) 0.1537(4) 0.0731(4) 0.0450(17) Uani 1 1 d . . . . .
F6S F 0.6852(7) 0.0220(4) 0.0932(4) 0.0482(18) Uani 1 1 d . . . . .
F7S F 0.2366(7) 0.4913(4) 0.8355(4) 0.0533(19) Uani 1 1 d . . . . .
F8S F 0.2212(6) 0.3388(4) 0.9797(3) 0.0408(15) Uani 1 1 d . . . . .
F9S F 0.2296(6) 0.3650(4) 0.8640(3) 0.0404(15) Uani 1 1 d . . . . .
F10S F 0.2288(6) 0.4635(4) 0.9518(4) 0.0427(16) Uani 1 1 d . . . . .
F11S F 0.0932(5) 0.4398(4) 0.9144(3) 0.0381(15) Uani 1 1 d . . . . .
F12S F 0.3670(5) 0.3880(4) 0.9022(4) 0.0449(17) Uani 1 1 d . . . . .
F1A F 0.9805(6) 0.2366(4) 0.4921(3) 0.0396(15) Uani 1 1 d . . . . .
F2A F 1.1973(5) 0.0588(4) 0.3909(4) 0.0497(18) Uani 1 1 d . . . . .
F3A F 0.6908(5) -0.0611(3) 0.4704(4) 0.0414(16) Uani 1 1 d . . . . .
F4A F 0.4948(5) 0.1592(4) 0.5209(3) 0.0406(15) Uani 1 1 d . . . . .
F1 F 0.6353(5) 0.4483(4) -0.4917(4) 0.0436(16) Uani 1 1 d . . . . .
F2 F 0.7464(5) 0.1767(4) -0.4221(4) 0.0429(16) Uani 1 1 d . . . . .
F3 F 0.2503(6) 0.2364(4) -0.5473(3) 0.0390(15) Uani 1 1 d . . . . .
F4 F 0.1271(5) 0.4909(3) -0.5552(3) 0.0357(14) Uani 1 1 d . . . . .
O1 O 0.7317(6) 0.4147(4) -0.2706(3) 0.0249(14) Uani 1 1 d . . . . .
O2 O 0.5827(6) 0.4187(4) -0.3113(4) 0.0361(18) Uani 1 1 d . . . . .
O1A O 1.2313(6) 0.3947(4) 0.2595(3) 0.0262(15) Uani 1 1 d . . . . .
O2A O 1.0703(6) 0.3557(4) 0.3024(3) 0.0325(17) Uani 1 1 d . . . . .
N1 N 0.4085(7) 0.1664(4) -0.3124(4) 0.0239(18) Uani 1 1 d . . . . .
N2 N 0.2370(6) 0.3968(4) -0.3498(4) 0.0200(16) Uani 1 1 d . . . . .
N3 N 0.0778(7) 0.2374(4) -0.2563(4) 0.0208(16) Uani 1 1 d . . . . .
N4 N 0.3854(7) 0.2590(5) -0.2306(4) 0.0245(17) Uani 1 1 d . U . . .
C1S C 0.2073(9) 0.1174(6) 1.0478(6) 0.037(3) Uani 1 1 d . . . . .
C2S C 0.2822(13) 0.1301(9) 1.0792(8) 0.058(4) Uani 1 1 d . . . . .
H2S H 0.261188 0.176451 1.088038 0.069 Uiso 1 1 calc R U . . .
C3S C 0.3839(12) 0.0791(8) 1.0976(7) 0.052(3) Uani 1 1 d . . . . .
H3S H 0.432766 0.090143 1.118380 0.062 Uiso 1 1 calc R U . . .
C4S C 0.4156(11) 0.0113(7) 1.0859(6) 0.044(3) Uani 1 1 d . . . . .
H4S H 0.485331 -0.025602 1.099952 0.053 Uiso 1 1 calc R U . . .
C5S C 0.3445(10) -0.0024(6) 1.0534(6) 0.038(3) Uani 1 1 d . . . . .
H5S H 0.367405 -0.048194 1.043684 0.045 Uiso 1 1 calc R U . . .
C6S C 0.2408(9) 0.0494(6) 1.0350(5) 0.031(2) Uani 1 1 d . . . . .
H6S H 0.192472 0.038505 1.013660 0.037 Uiso 1 1 calc R U . . .
C7S C 0.0992(13) 0.1775(9) 1.0242(9) 0.069(4) Uani 1 1 d . . . . .
H7S1 H 0.049325 0.185131 1.065493 0.104 Uiso 1 1 calc R U . . .
H7S2 H 0.059544 0.159243 1.001897 0.104 Uiso 1 1 calc R U . . .
H7S3 H 0.118062 0.227347 0.989671 0.104 Uiso 1 1 calc R U . . .
C12 C 0.3640(10) 0.1030(6) -0.2747(5) 0.031(2) Uani 1 1 d . . . . .
H12 H 0.285928 0.109657 -0.254353 0.037 Uiso 1 1 calc R U . . .
C13 C 0.4296(10) 0.0276(6) -0.2646(6) 0.033(2) Uani 1 1 d . . . . .
H13 H 0.397635 -0.016850 -0.236661 0.040 Uiso 1 1 calc R U . . .
C14 C 0.5395(10) 0.0190(6) -0.2953(6) 0.039(3) Uani 1 1 d . . . . .
H14 H 0.584932 -0.031615 -0.290942 0.046 Uiso 1 1 calc R U . . .
C15 C 0.5857(9) 0.0847(6) -0.3333(6) 0.033(2) Uani 1 1 d . . . . .
H15 H 0.663865 0.078599 -0.353411 0.040 Uiso 1 1 calc R U . . .
C16 C 0.5191(8) 0.1586(5) -0.3422(5) 0.0201(19) Uani 1 1 d . . . . .
C21 C 0.4723(8) 0.3012(5) -0.3837(4) 0.0190(18) Uani 1 1 d . . . . .
C22 C 0.4982(8) 0.3749(5) -0.4212(5) 0.022(2) Uani 1 1 d . . . . .
H22 H 0.442463 0.421657 -0.423096 0.026 Uiso 1 1 calc R U . . .
C23 C 0.6092(9) 0.3768(6) -0.4557(5) 0.029(2) Uani 1 1 d . . . . .
C24 C 0.6924(9) 0.3134(7) -0.4576(5) 0.032(2) Uani 1 1 d . . . . .
H24 H 0.766796 0.317976 -0.482474 0.038 Uiso 1 1 calc R U . . .
C25 C 0.6629(9) 0.2406(6) -0.4209(5) 0.028(2) Uani 1 1 d . . . . .
C26 C 0.5558(8) 0.2322(5) -0.3836(4) 0.0178(18) Uani 1 1 d . . . . .
C32 C 0.2225(8) 0.4326(5) -0.3060(5) 0.024(2) Uani 1 1 d . . . . .
H32 H 0.254992 0.403853 -0.262597 0.029 Uiso 1 1 calc R U . . .
C33 C 0.1618(8) 0.5103(5) -0.3215(6) 0.026(2) Uani 1 1 d . . . . .
H33 H 0.152113 0.534247 -0.289358 0.031 Uiso 1 1 calc R U . . .
C34 C 0.1155(9) 0.5520(5) -0.3866(5) 0.027(2) Uani 1 1 d . . . . .
H34 H 0.074370 0.605216 -0.399480 0.032 Uiso 1 1 calc R U . . .
C35 C 0.1304(8) 0.5149(5) -0.4316(5) 0.0221(19) Uani 1 1 d . . . . .
H35 H 0.099632 0.542666 -0.475697 0.026 Uiso 1 1 calc R U . . .
C36 C 0.1920(8) 0.4349(5) -0.4118(5) 0.0202(19) Uani 1 1 d . . . . .
C41 C 0.2618(8) 0.3072(5) -0.4183(4) 0.0174(18) Uani 1 1 d . . . . .
C42 C 0.2710(8) 0.2557(6) -0.4489(5) 0.023(2) Uani 1 1 d . . . . .
H42 H 0.301194 0.201036 -0.424902 0.028 Uiso 1 1 calc R U . . .
C43 C 0.2351(9) 0.2859(6) -0.5155(5) 0.029(2) Uani 1 1 d . . . . .
C44 C 0.1892(9) 0.3645(6) -0.5528(5) 0.029(2) Uani 1 1 d . . . . .
H44 H 0.168590 0.383581 -0.599139 0.034 Uiso 1 1 calc R U . . .
C45 C 0.1745(8) 0.4141(5) -0.5192(5) 0.0234(19) Uani 1 1 d . . . . .
C46 C 0.2080(8) 0.3888(5) -0.4531(4) 0.0191(18) Uani 1 1 d . . . . .
C50 C 0.1701(8) 0.2511(5) -0.2748(4) 0.0188(18) Uani 1 1 d . . . . .
C51 C -0.0263(8) 0.2132(5) -0.2379(5) 0.0207(19) Uani 1 1 d . . . . .
C52 C -0.0961(8) 0.2437(6) -0.2912(5) 0.028(2) Uani 1 1 d . . . . .
C53 C -0.1955(9) 0.2150(6) -0.2724(6) 0.034(2) Uani 1 1 d . . . . .
H53 H -0.246920 0.233626 -0.306391 0.040 Uiso 1 1 calc R U . . .
C54 C -0.2188(9) 0.1598(6) -0.2047(6) 0.034(3) Uani 1 1 d . . . . .
H54 H -0.285751 0.140424 -0.193158 0.040 Uiso 1 1 calc R U . . .
C55 C -0.1476(9) 0.1323(6) -0.1536(6) 0.030(2) Uani 1 1 d . . . . .
H55 H -0.165916 0.094567 -0.107427 0.036 Uiso 1 1 calc R U . . .
C56 C -0.0489(8) 0.1595(5) -0.1692(5) 0.020(2) Uani 1 1 d . . . . .
C57 C -0.0685(10) 0.3047(7) -0.3645(6) 0.043(3) Uani 1 1 d . . . . .
H57A H -0.041835 0.344472 -0.360088 0.064 Uiso 1 1 calc R U . . .
H57B H -0.137434 0.329842 -0.388698 0.064 Uiso 1 1 calc R U . . .
H57C H -0.008339 0.279384 -0.392348 0.064 Uiso 1 1 calc R U . . .
C58 C 0.0305(9) 0.1328(7) -0.1136(5) 0.035(3) Uani 1 1 d . . . . .
H58A H -0.007489 0.105127 -0.066212 0.053 Uiso 1 1 calc R U . . .
H58B H 0.048897 0.178663 -0.114680 0.053 Uiso 1 1 calc R U . . .
H58C H 0.101321 0.097404 -0.124077 0.053 Uiso 1 1 calc R U . . .
C62 C 0.3576(8) 0.2061(5) -0.1655(5) 0.0212(18) Uani 1 1 d . U . . .
H62 H 0.302956 0.178014 -0.159789 0.025 Uiso 1 1 calc R U . . .
C63 C 0.4045(9) 0.1908(6) -0.1070(5) 0.034(2) Uani 1 1 d . U . . .
H63 H 0.380810 0.153833 -0.061679 0.040 Uiso 1 1 calc R U . . .
C64 C 0.4863(9) 0.2291(6) -0.1140(5) 0.030(2) Uani 1 1 d . U . . .
H64 H 0.520636 0.217561 -0.073757 0.036 Uiso 1 1 calc R U . . .
C65 C 0.5179(9) 0.2843(5) -0.1795(5) 0.023(2) Uani 1 1 d . U . . .
C66 C 0.4640(8) 0.2977(5) -0.2369(5) 0.0213(19) Uani 1 1 d . U . . .
H66 H 0.483939 0.335945 -0.282481 0.026 Uiso 1 1 calc R U . . .
C71 C 0.6107(8) 0.3248(5) -0.1906(5) 0.0217(19) Uani 1 1 d . . . . .
C72 C 0.6742(8) 0.3046(5) -0.1387(5) 0.0203(18) Uani 1 1 d . . . . .
H72 H 0.654154 0.267141 -0.092744 0.024 Uiso 1 1 calc R U . . .
C73 C 0.7694(8) 0.3362(5) -0.1486(5) 0.0203(19) Uani 1 1 d . . . . .
C74 C 0.8374(8) 0.3151(6) -0.0967(5) 0.026(2) Uani 1 1 d . . . . .
H74 H 0.819828 0.278371 -0.049861 0.032 Uiso 1 1 calc R U . . .
C75 C 0.9305(9) 0.3473(6) -0.1129(6) 0.032(2) Uani 1 1 d . . . . .
H75 H 0.975735 0.333616 -0.076763 0.038 Uiso 1 1 calc R U . . .
C76 C 0.9580(9) 0.3989(6) -0.1809(6) 0.030(2) Uani 1 1 d . . . . .
H76 H 1.023032 0.420040 -0.191544 0.036 Uiso 1 1 calc R U . . .
C77 C 0.8935(8) 0.4205(6) -0.2339(5) 0.027(2) Uani 1 1 d . . . . .
H77 H 0.913476 0.456033 -0.280909 0.032 Uiso 1 1 calc R U . . .
C78 C 0.7989(8) 0.3896(5) -0.2175(5) 0.024(2) Uani 1 1 d . . . . .
C79 C 0.6360(8) 0.3877(5) -0.2603(5) 0.022(2) Uani 1 1 d . . . . .
N1A N 0.9251(7) 0.1321(5) 0.2663(5) 0.0278(18) Uani 1 1 d . . . . .
N2A N 0.6842(6) 0.2935(4) 0.3316(4) 0.0202(15) Uani 1 1 d . . . . .
N3A N 0.5978(7) 0.2376(5) 0.2153(4) 0.0251(17) Uani 1 1 d . U . . .
N4A N 0.8872(7) 0.3001(5) 0.2037(4) 0.0232(17) Uani 1 1 d . . . . .
C12A C 0.9194(10) 0.1050(7) 0.2196(6) 0.038(3) Uani 1 1 d . . . . .
H12A H 0.850522 0.122710 0.198971 0.046 Uiso 1 1 calc R U . . .
C13A C 1.0097(11) 0.0519(7) 0.1998(7) 0.047(3) Uani 1 1 d . . . . .
H13A H 1.003329 0.034900 0.165407 0.056 Uiso 1 1 calc R U . . .
C14A C 1.1044(13) 0.0257(9) 0.2298(9) 0.068(4) Uani 1 1 d . . . . .
H14A H 1.166805 -0.010262 0.216420 0.082 Uiso 1 1 calc R U . . .
C15A C 1.1149(11) 0.0498(8) 0.2813(8) 0.051(3) Uani 1 1 d . . . . .
H15A H 1.182963 0.030391 0.303101 0.061 Uiso 1 1 calc R U . . .
C16A C 1.0214(9) 0.1036(6) 0.2991(6) 0.029(2) Uani 1 1 d . . . . .
C21A C 0.9156(8) 0.1927(5) 0.3563(5) 0.0222(19) Uani 1 1 d . . . . .
C22A C 0.9040(8) 0.2264(5) 0.4072(5) 0.022(2) Uani 1 1 d . . . . .
H22A H 0.836161 0.263699 0.413142 0.026 Uiso 1 1 calc R U . . .
C23A C 0.9909(8) 0.2045(6) 0.4463(5) 0.024(2) Uani 1 1 d . . . . .
C24A C 1.0897(9) 0.1471(6) 0.4439(6) 0.033(2) Uani 1 1 d . . . . .
H24A H 1.147120 0.130375 0.473804 0.039 Uiso 1 1 calc R U . . .
C25A C 1.0989(10) 0.1155(6) 0.3940(7) 0.040(3) Uani 1 1 d . . . . .
C26A C 1.0153(9) 0.1357(5) 0.3516(5) 0.027(2) Uani 1 1 d . . . . .
C32A C 0.6750(8) 0.3719(5) 0.3020(5) 0.024(2) Uani 1 1 d . . . . .
H32A H 0.723976 0.393560 0.259624 0.028 Uiso 1 1 calc R U . . .
C33A C 0.5983(8) 0.4210(6) 0.3304(6) 0.031(2) Uani 1 1 d . . . . .
H33A H 0.594514 0.475803 0.307802 0.037 Uiso 1 1 calc R U . . .
C34A C 0.5257(8) 0.3912(6) 0.3922(5) 0.026(2) Uani 1 1 d . . . . .
H34A H 0.471396 0.424760 0.412512 0.031 Uiso 1 1 calc R U . . .
C35A C 0.5354(8) 0.3090(5) 0.4240(5) 0.026(2) Uani 1 1 d . . . . .
H35A H 0.487281 0.286697 0.466538 0.031 Uiso 1 1 calc R U . . .
C36A C 0.6130(8) 0.2618(5) 0.3940(5) 0.023(2) Uani 1 1 d . . . . .
C41A C 0.7202(7) 0.1405(5) 0.3780(5) 0.0209(19) Uani 1 1 d . . . . .
C42A C 0.7391(9) 0.0593(6) 0.3956(6) 0.031(2) Uani 1 1 d . . . . .
H42A H 0.794761 0.035046 0.367338 0.037 Uiso 1 1 calc R U . . .
C43A C 0.6751(9) 0.0166(6) 0.4541(6) 0.033(3) Uani 1 1 d . . . . .
C44A C 0.5936(10) 0.0482(6) 0.4981(5) 0.033(2) Uani 1 1 d . . . . .
H44A H 0.552235 0.016405 0.539290 0.039 Uiso 1 1 calc R U . . .
C45A C 0.5753(8) 0.1283(6) 0.4791(5) 0.026(2) Uani 1 1 d . . . . .
C46A C 0.6341(8) 0.1768(5) 0.4192(5) 0.023(2) Uani 1 1 d . . . . .
C50A C 0.6767(8) 0.2312(5) 0.2368(5) 0.0196(18) Uani 1 1 d . U . . .
C51A C 0.4938(10) 0.2424(6) 0.1957(6) 0.030(2) Uani 1 1 d . U . . .
C52A C 0.4823(11) 0.2785(6) 0.1227(6) 0.040(2) Uani 1 1 d . U . . .
C53A C 0.3757(12) 0.2813(8) 0.1059(8) 0.055(3) Uani 1 1 d . U . . .
H53A H 0.361432 0.305354 0.057694 0.066 Uiso 1 1 calc R U . . .
C54A C 0.2952(13) 0.2503(10) 0.1578(10) 0.067(4) Uani 1 1 d . U . . .
H54A H 0.226121 0.251931 0.144623 0.081 Uiso 1 1 calc R U . . .
C55A C 0.3075(11) 0.2173(8) 0.2272(9) 0.054(3) Uani 1 1 d . U . . .
H55A H 0.247641 0.196473 0.261640 0.065 Uiso 1 1 calc R U . . .
C56A C 0.4083(9) 0.2133(6) 0.2491(7) 0.033(2) Uani 1 1 d . U . . .
C57A C 0.5780(12) 0.3103(7) 0.0682(6) 0.049(3) Uani 1 1 d . U . . .
H57D H 0.650712 0.271494 0.078985 0.074 Uiso 1 1 calc R U . . .
H57E H 0.582016 0.358913 0.069547 0.074 Uiso 1 1 calc R U . . .
H57F H 0.563548 0.321109 0.020736 0.074 Uiso 1 1 calc R U . . .
C58A C 0.4233(11) 0.1784(8) 0.3257(7) 0.053(3) Uani 1 1 d . U . . .
H58D H 0.364131 0.149101 0.353877 0.080 Uiso 1 1 calc R U . . .
H58E H 0.416484 0.220276 0.340921 0.080 Uiso 1 1 calc R U . . .
H58F H 0.499181 0.142701 0.332718 0.080 Uiso 1 1 calc R U . . .
C62A C 0.8771(9) 0.3186(5) 0.1360(5) 0.029(2) Uani 1 1 d . . . . .
H62A H 0.823307 0.299055 0.127308 0.034 Uiso 1 1 calc R U . . .
C63A C 0.9406(9) 0.3647(6) 0.0780(5) 0.029(2) Uani 1 1 d . . . . .
H63A H 0.931942 0.376003 0.030618 0.034 Uiso 1 1 calc R U . . .
C64A C 1.0183(9) 0.3939(6) 0.0919(5) 0.028(2) Uani 1 1 d . . . . .
H64A H 1.064053 0.425187 0.053380 0.033 Uiso 1 1 calc R U . . .
C65A C 1.0293(8) 0.3778(5) 0.1608(5) 0.0211(19) Uani 1 1 d . . . . .
C66A C 0.9618(9) 0.3303(6) 0.2152(5) 0.025(2) Uani 1 1 d . . . . .
H66A H 0.968485 0.318378 0.263059 0.030 Uiso 1 1 calc R U . . .
C71A C 1.1190(8) 0.4046(5) 0.1750(5) 0.022(2) Uani 1 1 d . . . . .
C72A C 1.1905(9) 0.4449(5) 0.1228(5) 0.025(2) Uani 1 1 d . . . . .
H72A H 1.175854 0.464184 0.075081 0.030 Uiso 1 1 calc R U . . .
C73A C 1.2860(8) 0.4604(5) 0.1347(5) 0.025(2) Uani 1 1 d . . . . .
C74A C 1.3639(10) 0.4989(7) 0.0817(5) 0.036(3) Uani 1 1 d . . . . .
H74A H 1.350600 0.520503 0.033405 0.043 Uiso 1 1 calc R U . . .
C75A C 1.4630(9) 0.5068(6) 0.0977(5) 0.032(2) Uani 1 1 d . . . . .
H75A H 1.516412 0.532696 0.060881 0.039 Uiso 1 1 calc R U . . .
C76A C 1.4796(10) 0.4758(6) 0.1685(6) 0.033(2) Uani 1 1 d . . . . .
H76A H 1.545596 0.480701 0.180047 0.039 Uiso 1 1 calc R U . . .
C77A C 1.4031(8) 0.4381(6) 0.2227(5) 0.028(2) Uani 1 1 d . . . . .
H77A H 1.415378 0.417532 0.271065 0.033 Uiso 1 1 calc R U . . .
C78A C 1.3075(8) 0.4310(5) 0.2047(5) 0.024(2) Uani 1 1 d . . . . .
C79A C 1.1339(8) 0.3826(6) 0.2488(5) 0.024(2) Uani 1 1 d . . . . .

loop_
_atom_site_aniso_label
_atom_site_aniso_U_11
_atom_site_aniso_U_22
_atom_site_aniso_U_33
_atom_site_aniso_U_23
_atom_site_aniso_U_13
_atom_site_aniso_U_12
Ir2 0.01605(19) 0.02117(19) 0.02790(19) -0.01135(16) -0.00487(16) -0.00632(15)
Ir1 0.01645(19) 0.01631(17) 0.02100(17) -0.00669(14) -0.00108(15) -0.00764(14)
P1S 0.0321(15) 0.0262(13) 0.0258(12) -0.0071(10) -0.0029(11) -0.0101(12)
P2S 0.0241(13) 0.0254(13) 0.0232(12) -0.0084(10) -0.0020(10) -0.0088(11)
F1S 0.061(5) 0.044(4) 0.050(4) 0.004(3) -0.027(4) -0.013(4)
F2S 0.056(5) 0.036(3) 0.039(4) -0.005(3) -0.023(3) -0.014(3)
F3S 0.057(5) 0.040(4) 0.065(5) -0.021(4) 0.026(4) -0.016(4)
F4S 0.054(5) 0.026(3) 0.071(5) -0.018(3) 0.019(4) -0.005(3)
F5S 0.052(4) 0.028(3) 0.062(4) -0.015(3) -0.011(3) -0.021(3)
F6S 0.062(5) 0.037(4) 0.056(4) -0.013(3) -0.018(4) -0.023(3)
F7S 0.061(5) 0.046(4) 0.045(4) -0.002(3) -0.009(3) -0.026(4)
F8S 0.052(4) 0.042(4) 0.026(3) 0.001(3) -0.009(3) -0.026(3)
F9S 0.040(4) 0.049(4) 0.050(4) -0.032(3) -0.006(3) -0.016(3)
F10S 0.042(4) 0.046(4) 0.060(4) -0.036(3) -0.011(3) -0.009(3)
F11S 0.023(3) 0.042(4) 0.054(4) -0.026(3) -0.009(3) -0.002(3)
F12S 0.022(3) 0.061(4) 0.067(4) -0.043(4) -0.003(3) -0.006(3)
F1A 0.035(4) 0.049(4) 0.045(4) -0.023(3) -0.016(3) -0.010(3)
F2A 0.029(4) 0.045(4) 0.087(5) -0.038(4) -0.032(3) 0.013(3)
F3A 0.031(4) 0.016(3) 0.071(4) -0.006(3) -0.016(3) -0.006(3)
F4A 0.039(4) 0.036(3) 0.045(4) -0.016(3) 0.005(3) -0.014(3)
F1 0.030(4) 0.034(3) 0.056(4) -0.003(3) 0.003(3) -0.023(3)
F2 0.022(3) 0.041(4) 0.061(4) -0.024(3) 0.004(3) -0.002(3)
F3 0.049(4) 0.044(4) 0.043(3) -0.030(3) -0.009(3) -0.013(3)
F4 0.043(4) 0.026(3) 0.034(3) -0.006(2) -0.013(3) -0.005(3)
O1 0.023(4) 0.021(3) 0.033(4) -0.006(3) -0.009(3) -0.010(3)
O2 0.041(5) 0.031(4) 0.034(4) 0.003(3) -0.017(3) -0.020(3)
O1A 0.027(4) 0.033(4) 0.024(3) -0.011(3) -0.001(3) -0.018(3)
O2A 0.037(4) 0.047(4) 0.025(4) -0.018(3) 0.008(3) -0.030(4)
N1 0.028(5) 0.015(4) 0.033(5) -0.010(3) -0.006(3) -0.008(3)
N2 0.020(4) 0.018(4) 0.019(4) -0.004(3) 0.000(3) -0.007(3)
N3 0.022(4) 0.017(4) 0.028(4) -0.013(3) 0.000(3) -0.007(3)
N4 0.017(4) 0.035(5) 0.027(4) -0.011(3) -0.006(3) -0.011(4)
C1S 0.028(6) 0.034(6) 0.053(7) -0.023(5) -0.003(5) -0.006(5)
C2S 0.057(9) 0.059(9) 0.090(10) -0.059(8) -0.012(8) -0.010(7)
C3S 0.052(9) 0.066(9) 0.056(8) -0.032(7) -0.017(7) -0.019(7)
C4S 0.034(7) 0.048(7) 0.047(7) -0.011(6) -0.004(5) -0.017(6)
C5S 0.041(7) 0.027(5) 0.052(7) -0.015(5) -0.001(5) -0.022(5)
C6S 0.029(6) 0.036(6) 0.033(6) -0.008(4) -0.006(4) -0.021(5)
C7S 0.055(10) 0.054(9) 0.099(13) -0.038(9) -0.021(9) 0.007(8)
C12 0.037(6) 0.028(5) 0.028(5) -0.012(4) 0.010(4) -0.017(5)
C13 0.038(6) 0.015(4) 0.040(6) -0.002(4) -0.003(5) -0.012(4)
C14 0.042(7) 0.024(5) 0.036(5) -0.006(5) -0.003(5) -0.001(5)
C15 0.027(6) 0.029(5) 0.038(6) -0.012(4) 0.004(4) -0.006(4)
C16 0.014(4) 0.020(4) 0.024(5) -0.006(3) -0.008(3) -0.002(4)
C21 0.016(5) 0.027(5) 0.014(4) -0.007(3) 0.000(3) -0.009(4)
C22 0.022(5) 0.013(4) 0.030(5) -0.006(4) 0.002(4) -0.010(4)
C23 0.025(5) 0.033(5) 0.027(5) -0.006(4) -0.002(4) -0.017(5)
C24 0.021(5) 0.047(7) 0.027(5) -0.010(5) -0.001(4) -0.018(5)
C25 0.024(5) 0.025(5) 0.027(5) -0.009(4) 0.000(4) 0.000(4)
C26 0.017(5) 0.014(4) 0.022(4) -0.007(3) -0.006(3) -0.001(3)
C32 0.018(5) 0.026(5) 0.039(6) -0.019(4) -0.003(4) -0.009(4)
C33 0.023(5) 0.019(4) 0.038(5) -0.013(4) 0.001(4) -0.011(4)
C34 0.033(6) 0.019(4) 0.033(5) -0.013(4) 0.001(4) -0.009(4)
C35 0.019(5) 0.017(4) 0.029(5) -0.004(4) -0.003(4) -0.009(4)
C36 0.018(5) 0.023(5) 0.021(4) -0.008(4) 0.001(3) -0.011(4)
C41 0.015(5) 0.017(4) 0.019(4) -0.008(3) -0.001(3) -0.004(4)
C42 0.021(5) 0.027(5) 0.019(4) -0.006(4) -0.003(4) -0.007(4)
C43 0.030(6) 0.032(5) 0.038(6) -0.022(5) -0.003(4) -0.015(5)
C44 0.028(6) 0.035(6) 0.028(5) -0.014(4) -0.012(4) -0.006(5)
C45 0.022(5) 0.017(4) 0.030(5) -0.009(4) -0.004(4) -0.003(4)
C46 0.020(5) 0.018(4) 0.018(4) -0.006(3) 0.003(3) -0.008(4)
C50 0.027(5) 0.017(4) 0.015(4) -0.009(3) 0.001(3) -0.008(4)
C51 0.013(5) 0.017(4) 0.030(5) -0.011(4) 0.004(4) -0.003(4)
C52 0.017(5) 0.038(6) 0.034(5) -0.020(5) 0.004(4) -0.011(4)
C53 0.024(6) 0.041(6) 0.049(7) -0.028(5) 0.003(5) -0.016(5)
C54 0.020(6) 0.033(6) 0.059(7) -0.030(5) 0.006(5) -0.011(5)
C55 0.022(5) 0.018(5) 0.045(6) -0.013(4) 0.004(5) -0.005(4)
C56 0.013(5) 0.015(4) 0.036(5) -0.017(4) 0.004(4) -0.002(4)
C57 0.036(7) 0.057(8) 0.039(6) -0.018(6) 0.002(5) -0.022(6)
C58 0.024(6) 0.039(6) 0.032(6) -0.006(5) -0.005(4) -0.003(5)
C62 0.019(5) 0.014(4) 0.032(4) -0.007(3) 0.000(3) -0.012(4)
C63 0.036(6) 0.031(5) 0.029(5) -0.001(4) -0.008(4) -0.015(5)
C64 0.040(6) 0.026(5) 0.022(4) -0.002(4) -0.012(4) -0.012(4)
C65 0.026(5) 0.020(4) 0.021(4) -0.007(3) -0.007(4) -0.006(4)
C66 0.026(5) 0.021(4) 0.018(4) -0.005(3) -0.001(3) -0.013(4)
C71 0.026(5) 0.019(4) 0.024(4) -0.008(4) -0.007(4) -0.008(4)
C72 0.021(5) 0.017(4) 0.021(4) -0.005(3) -0.003(4) -0.007(4)
C73 0.013(4) 0.017(4) 0.033(5) -0.016(4) -0.001(4) 0.000(4)
C74 0.023(5) 0.029(5) 0.038(5) -0.018(4) -0.005(4) -0.011(4)
C75 0.026(6) 0.031(5) 0.044(6) -0.018(5) -0.011(5) -0.005(5)
C76 0.022(6) 0.029(5) 0.052(7) -0.027(5) -0.004(5) -0.007(4)
C77 0.021(5) 0.025(5) 0.039(6) -0.016(4) 0.000(4) -0.008(4)
C78 0.022(5) 0.017(4) 0.037(5) -0.015(4) -0.008(4) 0.000(4)
C79 0.020(5) 0.017(4) 0.035(5) -0.015(4) -0.006(4) -0.003(4)
N1A 0.013(4) 0.034(5) 0.041(5) -0.018(4) -0.004(3) -0.009(4)
N2A 0.017(4) 0.019(4) 0.027(4) -0.010(3) -0.008(3) -0.001(3)
N3A 0.027(4) 0.024(4) 0.029(4) -0.011(3) -0.009(3) -0.007(4)
N4A 0.025(5) 0.026(4) 0.028(4) -0.013(3) 0.000(3) -0.016(4)
C12A 0.030(6) 0.042(6) 0.058(7) -0.040(6) -0.011(5) 0.006(5)
C13A 0.043(7) 0.054(7) 0.066(8) -0.048(7) -0.009(6) -0.003(6)
C14A 0.055(10) 0.059(9) 0.125(14) -0.068(10) -0.019(9) -0.004(8)
C15A 0.036(7) 0.054(8) 0.084(10) -0.052(8) -0.021(7) 0.010(6)
C16A 0.019(5) 0.029(5) 0.052(6) -0.025(5) -0.008(5) -0.004(4)
C21A 0.022(5) 0.019(4) 0.030(5) -0.012(4) 0.001(4) -0.011(4)
C22A 0.020(5) 0.018(4) 0.027(5) -0.013(4) -0.003(4) 0.002(4)
C23A 0.020(5) 0.031(5) 0.026(5) -0.012(4) -0.009(4) -0.007(4)
C24A 0.023(5) 0.037(6) 0.050(6) -0.021(5) -0.020(5) -0.005(5)
C25A 0.027(6) 0.033(6) 0.062(8) -0.017(5) -0.019(5) -0.002(5)
C26A 0.029(6) 0.021(5) 0.038(5) -0.015(4) -0.011(4) -0.004(4)
C32A 0.021(5) 0.026(5) 0.025(5) -0.007(4) -0.004(4) -0.011(4)
C33A 0.024(5) 0.027(5) 0.045(6) -0.014(5) -0.013(5) -0.005(4)
C34A 0.021(5) 0.030(5) 0.035(5) -0.022(4) -0.006(4) -0.003(4)
C35A 0.019(5) 0.023(5) 0.034(5) -0.010(4) -0.003(4) -0.006(4)
C36A 0.025(5) 0.025(5) 0.021(5) -0.003(4) -0.008(4) -0.014(4)
C41A 0.009(4) 0.018(4) 0.038(5) -0.009(4) -0.008(4) -0.005(3)
C42A 0.022(5) 0.021(5) 0.049(6) -0.010(4) -0.021(5) 0.000(4)
C43A 0.025(6) 0.017(5) 0.055(7) -0.004(4) -0.024(5) -0.003(4)
C44A 0.034(6) 0.027(5) 0.030(5) 0.003(4) -0.013(5) -0.013(5)
C45A 0.023(5) 0.029(5) 0.026(5) -0.009(4) -0.004(4) -0.010(4)
C46A 0.017(5) 0.019(4) 0.031(5) -0.008(4) -0.004(4) -0.003(4)
C50A 0.012(4) 0.023(5) 0.019(4) -0.008(4) -0.001(3) 0.001(4)
C51A 0.030(5) 0.030(5) 0.045(4) -0.019(4) -0.017(4) -0.011(4)
C52A 0.055(6) 0.029(5) 0.044(5) -0.018(4) -0.034(4) 0.009(5)
C53A 0.055(7) 0.045(7) 0.089(8) -0.054(6) -0.055(5) 0.032(5)
C54A 0.036(7) 0.079(10) 0.127(10) -0.081(9) -0.041(6) 0.018(6)
C55A 0.022(6) 0.057(8) 0.117(8) -0.067(7) -0.012(6) -0.002(5)
C56A 0.015(5) 0.030(5) 0.067(5) -0.034(5) -0.008(4) 0.002(4)
C57A 0.072(8) 0.031(6) 0.040(6) -0.013(5) -0.023(5) 0.006(6)
C58A 0.046(7) 0.065(9) 0.056(5) -0.027(7) 0.013(6) -0.034(7)
C62A 0.028(6) 0.022(5) 0.044(6) -0.016(4) -0.009(4) -0.009(4)
C63A 0.032(6) 0.031(5) 0.024(5) -0.010(4) -0.003(4) -0.012(5)
C64A 0.026(5) 0.032(5) 0.029(5) -0.018(4) 0.005(4) -0.011(5)
C65A 0.020(5) 0.018(4) 0.027(5) -0.013(4) 0.000(4) -0.003(4)
C66A 0.024(6) 0.030(5) 0.026(5) -0.009(4) -0.006(4) -0.012(4)
C71A 0.012(5) 0.025(5) 0.025(5) -0.013(4) 0.005(3) -0.001(4)
C72A 0.032(6) 0.022(5) 0.023(5) -0.009(4) -0.001(4) -0.010(4)
C73A 0.021(5) 0.021(5) 0.036(5) -0.012(4) -0.002(4) -0.009(4)
C74A 0.047(7) 0.041(6) 0.022(5) -0.006(4) -0.005(5) -0.023(6)
C75A 0.027(6) 0.036(6) 0.029(5) -0.006(4) 0.004(4) -0.016(5)
C76A 0.026(6) 0.032(6) 0.047(6) -0.018(5) -0.005(5) -0.013(5)
C77A 0.015(5) 0.042(6) 0.033(5) -0.016(4) -0.004(4) -0.015(4)
C78A 0.023(5) 0.018(4) 0.038(6) -0.017(4) 0.003(4) -0.008(4)
C79A 0.019(5) 0.028(5) 0.033(5) -0.017(4) -0.002(4) -0.009(4)

loop_
_atom_type_symbol
_atom_type_description
_atom_type_scat_dispersion_real
_atom_type_scat_dispersion_imag
_atom_type_scat_source
C C 0.0033 0.0016 'International Tables Vol C Tables 4.2.6.8 and 6.1.1.4'
H H 0.0000 0.0000 'International Tables Vol C Tables 4.2.6.8 and 6.1.1.4'
N N 0.0061 0.0033 'International Tables Vol C Tables 4.2.6.8 and 6.1.1.4'
O O 0.0106 0.0060 'International Tables Vol C Tables 4.2.6.8 and 6.1.1.4'
F F 0.0171 0.0103 'International Tables Vol C Tables 4.2.6.8 and 6.1.1.4'
P P 0.1023 0.0942 'International Tables Vol C Tables 4.2.6.8 and 6.1.1.4'
Ir Ir -1.4442 7.9887 'International Tables Vol C Tables 4.2.6.8 and 6.1.1.4'

loop_
_geom_angle_atom_site_label_1
_geom_angle_atom_site_label_2
_geom_angle_atom_site_label_3
_geom_angle
_geom_angle_site_symmetry_1
_geom_angle_site_symmetry_3
_geom_angle_publ_flag
C41A Ir2 C21A 86.6(4) . . ?
C41A Ir2 C50A 87.7(4) . . ?
C21A Ir2 C50A 174.3(3) . . ?
C41A Ir2 N2A 80.4(3) . . ?
C21A Ir2 N2A 92.9(3) . . ?
C50A Ir2 N2A 87.0(3) . . ?
C41A Ir2 N1A 96.1(3) . . ?
C21A Ir2 N1A 79.8(4) . . ?
C50A Ir2 N1A 100.0(3) . . ?
N2A Ir2 N1A 172.1(3) . . ?
C41A Ir2 N4A 177.3(3) . . ?
C21A Ir2 N4A 91.2(3) . . ?
C50A Ir2 N4A 94.4(3) . . ?
N2A Ir2 N4A 98.1(3) . . ?
N1A Ir2 N4A 85.2(3) . . ?
C50 Ir1 C41 88.2(3) . . ?
C50 Ir1 C21 173.2(3) . . ?
C41 Ir1 C21 87.5(3) . . ?
C50 Ir1 N2 89.3(3) . . ?
C41 Ir1 N2 80.1(3) . . ?
C21 Ir1 N2 95.2(3) . . ?
C50 Ir1 N1 95.7(3) . . ?
C41 Ir1 N1 95.7(3) . . ?
C21 Ir1 N1 79.5(3) . . ?
N2 Ir1 N1 173.4(3) . . ?
C50 Ir1 N4 96.0(3) . . ?
C41 Ir1 N4 174.9(3) . . ?
C21 Ir1 N4 88.6(3) . . ?
N2 Ir1 N4 97.1(3) . . ?
N1 Ir1 N4 86.7(3) . . ?
F3S P1S F1S 91.2(5) . . ?
F3S P1S F4S 179.3(5) . . ?
F1S P1S F4S 89.5(4) . . ?
F3S P1S F6S 90.0(4) . . ?
F1S P1S F6S 90.5(4) . . ?
F4S P1S F6S 90.1(4) . . ?
F3S P1S F2S 89.5(4) . . ?
F1S P1S F2S 178.9(4) . . ?
F4S P1S F2S 89.8(4) . . ?
F6S P1S F2S 88.6(4) . . ?
F3S P1S F5S 90.1(4) . . ?
F1S P1S F5S 90.4(4) . . ?
F4S P1S F5S 89.9(4) . . ?
F6S P1S F5S 179.1(4) . . ?
F2S P1S F5S 90.5(4) . . ?
F8S P2S F11S 89.1(4) . . ?
F8S P2S F7S 178.8(4) . . ?
F11S P2S F7S 89.8(4) . . ?
F8S P2S F12S 89.8(4) . . ?
F11S P2S F12S 178.9(4) . . ?
F7S P2S F12S 91.2(4) . . ?
F8S P2S F9S 89.4(4) . . ?
F11S P2S F9S 89.6(3) . . ?
F7S P2S F9S 91.2(4) . . ?
F12S P2S F9S 90.9(4) . . ?
F8S P2S F10S 90.1(4) . . ?
F11S P2S F10S 89.7(3) . . ?
F7S P2S F10S 89.3(4) . . ?
F12S P2S F10S 89.9(4) . . ?
F9S P2S F10S 179.1(4) . . ?
C79 O1 C78 122.9(7) . . ?
C78A O1A C79A 123.0(7) . . ?
C12 N1 C16 120.4(8) . . ?
C12 N1 Ir1 123.4(7) . . ?
C16 N1 Ir1 116.1(6) . . ?
C32 N2 C36 120.8(8) . . ?
C32 N2 Ir1 123.6(6) . . ?
C36 N2 Ir1 115.6(6) . . ?
C50 N3 C51 172.3(9) . . ?
C62 N4 C66 117.1(8) . . ?
C62 N4 Ir1 123.2(6) . . ?
C66 N4 Ir1 119.6(6) . . ?
C6S C1S C2S 117.3(11) . . ?
C6S C1S C7S 121.4(11) . . ?
C2S C1S C7S 121.2(11) . . ?
C3S C2S C1S 122.8(12) . . ?
C2S C3S C4S 119.7(12) . . ?
C3S C4S C5S 119.1(12) . . ?
C6S C5S C4S 121.2(11) . . ?
C5S C6S C1S 119.9(10) . . ?
N1 C12 C13 121.5(10) . . ?
C14 C13 C12 118.7(9) . . ?
C13 C14 C15 119.5(10) . . ?
C16 C15 C14 120.6(10) . . ?
N1 C16 C15 119.1(8) . . ?
N1 C16 C26 115.0(8) . . ?
C15 C16 C26 125.9(9) . . ?
C22 C21 C26 120.6(8) . . ?
C22 C21 Ir1 125.7(7) . . ?
C26 C21 Ir1 113.6(6) . . ?
C23 C22 C21 117.0(9) . . ?
C24 C23 F1 117.5(9) . . ?
C24 C23 C22 125.2(9) . . ?
F1 C23 C22 117.3(9) . . ?
C23 C24 C25 116.3(9) . . ?
F2 C25 C26 120.4(8) . . ?
F2 C25 C24 116.5(9) . . ?
C26 C25 C24 123.0(9) . . ?
C25 C26 C21 117.8(8) . . ?
C25 C26 C16 126.5(8) . . ?
C21 C26 C16 115.7(8) . . ?
N2 C32 C33 122.9(9) . . ?
C32 C33 C34 117.5(9) . . ?
C35 C34 C33 119.5(9) . . ?
C34 C35 C36 119.9(9) . . ?
N2 C36 C35 119.4(8) . . ?
N2 C36 C46 115.8(8) . . ?
C35 C36 C46 124.7(8) . . ?
C42 C41 C46 119.8(8) . . ?
C42 C41 Ir1 126.4(7) . . ?
C46 C41 Ir1 113.8(6) . . ?
C41 C42 C43 118.5(9) . . ?
F3 C43 C44 117.7(9) . . ?
F3 C43 C42 118.5(9) . . ?
C44 C43 C42 123.8(9) . . ?
C43 C44 C45 116.6(9) . . ?
F4 C45 C44 116.6(8) . . ?
F4 C45 C46 120.2(8) . . ?
C44 C45 C46 123.2(8) . . ?
C45 C46 C41 117.9(8) . . ?
C45 C46 C36 127.6(8) . . ?
C41 C46 C36 114.4(8) . . ?
N3 C50 Ir1 168.4(7) . . ?
C56 C51 C52 125.2(9) . . ?
C56 C51 N3 117.6(9) . . ?
C52 C51 N3 117.2(8) . . ?
C51 C52 C53 115.7(10) . . ?
C51 C52 C57 122.5(9) . . ?
C53 C52 C57 121.8(10) . . ?
C54 C53 C52 120.4(10) . . ?
C55 C54 C53 121.7(10) . . ?
C54 C55 C56 120.3(10) . . ?
C51 C56 C55 116.8(9) . . ?
C51 C56 C58 121.1(8) . . ?
C55 C56 C58 122.2(9) . . ?
N4 C62 C63 122.9(8) . . ?
C62 C63 C64 119.9(9) . . ?
C65 C64 C63 119.8(9) . . ?
C64 C65 C66 116.9(9) . . ?
C64 C65 C71 121.8(9) . . ?
C66 C65 C71 121.2(8) . . ?
N4 C66 C65 123.5(8) . . ?
C72 C71 C79 118.0(8) . . ?
C72 C71 C65 122.0(8) . . ?
C79 C71 C65 120.0(8) . . ?
C71 C72 C73 124.0(8) . . ?
C74 C73 C78 118.3(9) . . ?
C74 C73 C72 125.0(9) . . ?
C78 C73 C72 116.6(8) . . ?
C75 C74 C73 120.3(9) . . ?
C76 C75 C74 120.2(10) . . ?
C77 C76 C75 121.2(10) . . ?
C76 C77 C78 118.7(9) . . ?
O1 C78 C77 118.0(9) . . ?
O1 C78 C73 120.7(8) . . ?
C77 C78 C73 121.3(9) . . ?
O2 C79 O1 114.8(8) . . ?
O2 C79 C71 127.9(9) . . ?
O1 C79 C71 117.3(8) . . ?
C12A N1A C16A 118.7(9) . . ?
C12A N1A Ir2 125.1(7) . . ?
C16A N1A Ir2 116.2(7) . . ?
C32A N2A C36A 118.6(8) . . ?
C32A N2A Ir2 124.5(6) . . ?
C36A N2A Ir2 116.9(6) . . ?
C50A N3A C51A 174.1(10) . . ?
C62A N4A C66A 117.5(8) . . ?
C62A N4A Ir2 121.8(6) . . ?
C66A N4A Ir2 120.4(6) . . ?
N1A C12A C13A 123.1(11) . . ?
C14A C13A C12A 118.5(11) . . ?
C13A C14A C15A 121.4(13) . . ?
C16A C15A C14A 117.7(12) . . ?
N1A C16A C15A 120.5(10) . . ?
N1A C16A C26A 113.5(9) . . ?
C15A C16A C26A 125.9(10) . . ?
C26A C21A C22A 117.8(9) . . ?
C26A C21A Ir2 115.3(7) . . ?
C22A C21A Ir2 126.8(7) . . ?
C23A C22A C21A 119.8(9) . . ?
F1A C23A C22A 119.6(9) . . ?
F1A C23A C24A 116.7(8) . . ?
C22A C23A C24A 123.6(9) . . ?
C23A C24A C25A 115.3(9) . . ?
F2A C25A C26A 120.0(10) . . ?
F2A C25A C24A 115.6(9) . . ?
C26A C25A C24A 124.3(10) . . ?
C25A C26A C21A 119.0(9) . . ?
C25A C26A C16A 126.0(10) . . ?
C21A C26A C16A 115.0(9) . . ?
N2A C32A C33A 122.5(9) . . ?
C32A C33A C34A 120.2(9) . . ?
C33A C34A C35A 117.7(9) . . ?
C36A C35A C34A 120.4(9) . . ?
C35A C36A N2A 120.6(8) . . ?
C35A C36A C46A 127.7(9) . . ?
N2A C36A C46A 111.8(8) . . ?
C42A C41A C46A 120.5(9) . . ?
C42A C41A Ir2 125.6(8) . . ?
C46A C41A Ir2 113.7(6) . . ?
C43A C42A C41A 118.2(10) . . ?
F3A C43A C42A 118.6(10) . . ?
F3A C43A C44A 117.7(9) . . ?
C42A C43A C44A 123.8(9) . . ?
C43A C44A C45A 117.0(9) . . ?
F4A C45A C44A 117.1(9) . . ?
F4A C45A C46A 119.7(8) . . ?
C44A C45A C46A 123.3(10) . . ?
C45A C46A C41A 117.2(8) . . ?
C45A C46A C36A 125.7(9) . . ?
C41A C46A C36A 117.1(8) . . ?
N3A C50A Ir2 169.5(8) . . ?
C56A C51A C52A 124.0(10) . . ?
C56A C51A N3A 118.6(9) . . ?
C52A C51A N3A 117.4(10) . . ?
C51A C52A C53A 115.0(12) . . ?
C51A C52A C57A 120.7(10) . . ?
C53A C52A C57A 124.3(11) . . ?
C54A C53A C52A 120.6(13) . . ?
C55A C54A C53A 123.4(13) . . ?
C54A C55A C56A 120.3(14) . . ?
C51A C56A C55A 116.8(12) . . ?
C51A C56A C58A 121.8(9) . . ?
C55A C56A C58A 121.4(12) . . ?
N4A C62A C63A 123.7(9) . . ?
C62A C63A C64A 117.2(9) . . ?
C65A C64A C63A 120.9(9) . . ?
C64A C65A C66A 117.1(9) . . ?
C64A C65A C71A 120.2(9) . . ?
C66A C65A C71A 122.5(8) . . ?
N4A C66A C65A 123.6(9) . . ?
C72A C71A C79A 118.0(9) . . ?
C72A C71A C65A 122.7(8) . . ?
C79A C71A C65A 119.2(8) . . ?
C71A C72A C73A 123.8(9) . . ?
C74A C73A C78A 117.4(9) . . ?
C74A C73A C72A 124.9(9) . . ?
C78A C73A C72A 117.6(8) . . ?
C73A C74A C75A 121.6(9) . . ?
C76A C75A C74A 118.1(9) . . ?
C77A C76A C75A 121.9(10) . . ?
C76A C77A C78A 118.2(9) . . ?
O1A C78A C73A 119.9(8) . . ?
O1A C78A C77A 117.2(8) . . ?
C73A C78A C77A 122.8(9) . . ?
O2A C79A O1A 115.1(8) . . ?
O2A C79A C71A 127.9(9) . . ?
O1A C79A C71A 117.0(8) . . ?

loop_
_geom_bond_atom_site_label_1
_geom_bond_atom_site_label_2
_geom_bond_distance
_geom_bond_site_symmetry_2
_geom_bond_publ_flag
Ir2 C41A 2.016(9) . ?
Ir2 C21A 2.017(10) . ?
Ir2 C50A 2.023(9) . ?
Ir2 N2A 2.046(7) . ?
Ir2 N1A 2.057(8) . ?
Ir2 N4A 2.179(7) . ?
Ir1 C50 1.982(9) . ?
Ir1 C41 2.033(9) . ?
Ir1 C21 2.059(9) . ?
Ir1 N2 2.066(7) . ?
Ir1 N1 2.079(7) . ?
Ir1 N4 2.183(8) . ?
P1S F3S 1.573(7) . ?
P1S F1S 1.585(7) . ?
P1S F4S 1.598(7) . ?
P1S F6S 1.599(7) . ?
P1S F2S 1.606(6) . ?
P1S F5S 1.606(6) . ?
P2S F8S 1.593(6) . ?
P2S F11S 1.601(6) . ?
P2S F7S 1.601(7) . ?
P2S F12S 1.601(7) . ?
P2S F9S 1.604(6) . ?
P2S F10S 1.607(6) . ?
F1A C23A 1.333(11) . ?
F2A C25A 1.379(13) . ?
F3A C43A 1.359(11) . ?
F4A C45A 1.345(11) . ?
F1 C23 1.360(11) . ?
F2 C25 1.358(11) . ?
F3 C43 1.353(11) . ?
F4 C45 1.354(10) . ?
O1 C79 1.373(11) . ?
O1 C78 1.381(11) . ?
O2 C79 1.218(11) . ?
O1A C78A 1.372(11) . ?
O1A C79A 1.384(11) . ?
O2A C79A 1.212(11) . ?
N1 C12 1.343(11) . ?
N1 C16 1.351(12) . ?
N2 C32 1.340(11) . ?
N2 C36 1.348(11) . ?
N3 C50 1.185(11) . ?
N3 C51 1.415(11) . ?
N4 C62 1.344(11) . ?
N4 C66 1.356(12) . ?
C1S C6S 1.391(15) . ?
C1S C2S 1.397(17) . ?
C1S C7S 1.500(17) . ?
C2S C3S 1.36(2) . ?
C3S C4S 1.373(18) . ?
C4S C5S 1.388(16) . ?
C5S C6S 1.382(15) . ?
C12 C13 1.392(14) . ?
C13 C14 1.349(15) . ?
C14 C15 1.390(15) . ?
C15 C16 1.377(13) . ?
C16 C26 1.458(12) . ?
C21 C22 1.397(12) . ?
C21 C26 1.421(13) . ?
C22 C23 1.391(13) . ?
C23 C24 1.353(15) . ?
C24 C25 1.399(14) . ?
C25 C26 1.384(13) . ?
C32 C33 1.397(13) . ?
C33 C34 1.409(14) . ?
C34 C35 1.382(13) . ?
C35 C36 1.427(13) . ?
C36 C46 1.453(12) . ?
C41 C42 1.382(13) . ?
C41 C46 1.438(12) . ?
C42 C43 1.391(13) . ?
C43 C44 1.380(14) . ?
C44 C45 1.383(13) . ?
C45 C46 1.384(13) . ?
C51 C56 1.384(13) . ?
C51 C52 1.390(14) . ?
C52 C53 1.403(13) . ?
C52 C57 1.513(15) . ?
C53 C54 1.383(15) . ?
C54 C55 1.374(16) . ?
C55 C56 1.389(14) . ?
C56 C58 1.525(14) . ?
C62 C63 1.367(14) . ?
C63 C64 1.381(14) . ?
C64 C65 1.378(13) . ?
C65 C66 1.412(13) . ?
C65 C71 1.506(13) . ?
C71 C72 1.350(13) . ?
C71 C79 1.477(13) . ?
C72 C73 1.423(12) . ?
C73 C74 1.384(13) . ?
C73 C78 1.402(13) . ?
C74 C75 1.380(13) . ?
C75 C76 1.373(15) . ?
C76 C77 1.370(14) . ?
C77 C78 1.382(13) . ?
N1A C12A 1.336(13) . ?
N1A C16A 1.363(13) . ?
N2A C32A 1.351(11) . ?
N2A C36A 1.392(12) . ?
N3A C50A 1.126(12) . ?
N3A C51A 1.410(13) . ?
N4A C62A 1.339(12) . ?
N4A C66A 1.356(12) . ?
C12A C13A 1.393(15) . ?
C13A C14A 1.319(19) . ?
C14A C15A 1.410(18) . ?
C15A C16A 1.404(15) . ?
C16A C26A 1.476(13) . ?
C21A C26A 1.399(13) . ?
C21A C22A 1.453(12) . ?
C22A C23A 1.363(13) . ?
C23A C24A 1.388(14) . ?
C24A C25A 1.409(16) . ?
C25A C26A 1.385(14) . ?
C32A C33A 1.360(14) . ?
C33A C34A 1.387(15) . ?
C34A C35A 1.416(13) . ?
C35A C36A 1.359(14) . ?
C36A C46A 1.458(13) . ?
C41A C42A 1.415(13) . ?
C41A C46A 1.422(13) . ?
C42A C43A 1.365(15) . ?
C43A C44A 1.387(16) . ?
C44A C45A 1.389(14) . ?
C45A C46A 1.392(13) . ?
C51A C56A 1.389(16) . ?
C51A C52A 1.406(15) . ?
C52A C53A 1.426(17) . ?
C52A C57A 1.504(19) . ?
C53A C54A 1.34(2) . ?
C54A C55A 1.34(2) . ?
C55A C56A 1.403(15) . ?
C56A C58A 1.486(18) . ?
C62A C63A 1.383(14) . ?
C63A C64A 1.403(14) . ?
C64A C65A 1.378(13) . ?
C65A C66A 1.394(13) . ?
C65A C71A 1.503(14) . ?
C71A C72A 1.341(13) . ?
C71A C79A 1.465(13) . ?
C72A C73A 1.409(13) . ?
C73A C74A 1.386(14) . ?
C73A C78A 1.389(14) . ?
C74A C75A 1.417(15) . ?
C75A C76A 1.384(15) . ?
C76A C77A 1.378(14) . ?
C77A C78A 1.391(13) . ?
